data_4076113
loop_
_publ_author_name
'Burling, Suzanne'
'Kociok-K\"ohn, Gabriele'
'Mahon, Mary F.'
'Whittlesey, Michael K.'
'Williams, Jonathan M. J.'

_publ_section_title
;
 Ruthenium Hydride Complexes of 1,2-Dicyclohexylimidazol-2-ylidene
;
_journal_issue 24
_journal_name_full Organometallics
_journal_page_first 5868
_journal_paper_doi 10.1021/om050600c
_journal_volume 24
_journal_year 2005
_chemical_formula_sum 'C53 H57 Cl3 N2 O P2 Ru'
_chemical_formula_weight 1007.37
_chemical_name_systematic
;
 ?
;
_space_group_IT_number 14
_symmetry_cell_setting monoclinic
_symmetry_space_group_name_Hall '-P 2yn'
_symmetry_space_group_name_H-M 'P 1 21/n 1'
_atom_sites_solution_hydrogens geom
_atom_sites_solution_primary direct
_atom_sites_solution_secondary difmap
_audit_creation_method SHELXL-97
_cell_angle_alpha 90.00
_cell_angle_beta 108.387(1)
_cell_angle_gamma 90.00
_cell_formula_units_Z 4
_cell_length_a 12.4520(1)
_cell_length_b 22.0150(1)
_cell_length_c 18.4720(1)
_cell_measurement_reflns_used 116135
_cell_measurement_temperature 150(2)
_cell_measurement_theta_max 27.485
_cell_measurement_theta_min 2.910
_cell_volume 4805.23(6)
_computing_cell_refinement 'HKL Scalepack (Otwinowski & Minor 1997)'
_computing_data_reduction 'Denzo and Scalepack (otwinowski & Minor, 1997'
_computing_molecular_graphics 'ORTEX (P.McArdle, 1995)'
_computing_publication_material 'SHELXL-97/2 (Sheldrick,1997)'
_computing_structure_refinement 'SHELXL-97 (Sheldrick, 1997)'
_computing_structure_solution 'SHELXS-97 (Sheldrick, 1990)'
_diffrn_ambient_temperature 150(2)
_diffrn_measured_fraction_theta_full 0.996
_diffrn_measured_fraction_theta_max 0.996
_diffrn_measurement_device_type KappaCCD
_diffrn_measurement_method KappaCCD
_diffrn_radiation_monochromator graphite
_diffrn_radiation_source 'fine-focus sealed tube'
_diffrn_radiation_type MoK\a
_diffrn_radiation_wavelength 0.71073
_diffrn_reflns_av_R_equivalents 0.0452
_diffrn_reflns_av_sigmaI/netI 0.0251
_diffrn_reflns_limit_h_max 16
_diffrn_reflns_limit_h_min -16
_diffrn_reflns_limit_k_max 28
_diffrn_reflns_limit_k_min -28
_diffrn_reflns_limit_l_max 23
_diffrn_reflns_limit_l_min -23
_diffrn_reflns_number 79867
_diffrn_reflns_theta_full 27.47
_diffrn_reflns_theta_max 27.47
_diffrn_reflns_theta_min 3.57
_exptl_absorpt_coefficient_mu 0.600
_exptl_absorpt_correction_T_max 0.92
_exptl_absorpt_correction_T_min 0.76
_exptl_absorpt_correction_type multi-scan
_exptl_absorpt_process_details
;
 ?
;
_exptl_crystal_colour Yellow
_exptl_crystal_density_diffrn 1.392
_exptl_crystal_density_method 'not measured'
_exptl_crystal_description Needle
_exptl_crystal_F_000 2088
_exptl_crystal_size_max 0.40
_exptl_crystal_size_mid 0.25
_exptl_crystal_size_min 0.10
_refine_diff_density_max 0.467
_refine_diff_density_min -0.603
_refine_diff_density_rms 0.068
_refine_ls_extinction_method none
_refine_ls_goodness_of_fit_ref 1.067
_refine_ls_hydrogen_treatment mixed
_refine_ls_matrix_type full
_refine_ls_number_parameters 581
_refine_ls_number_reflns 10957
_refine_ls_number_restraints 1
_refine_ls_restrained_S_all 1.067
_refine_ls_R_factor_all 0.0370
_refine_ls_R_factor_gt 0.0307
_refine_ls_shift/su_max 0.001
_refine_ls_shift/su_mean 0.000
_refine_ls_structure_factor_coef Fsqd
_refine_ls_weighting_details 'calc w=1/[\s^2^(Fo^2^)+(0.0245P)^2^+3.8408P] where P=(Fo^2^+2Fc^2^)/3'
_refine_ls_weighting_scheme calc
_refine_ls_wR_factor_gt 0.0683
_refine_ls_wR_factor_ref 0.0707
_reflns_number_gt 9865
_reflns_number_total 10957
_reflns_threshold_expression >2sigma(I)
_cod_data_source_file om050600csi20050719_022013.cif
_cod_data_source_block c:\word_f~1\papers\inorga~1\mkw\burling\5_k05m~1\k05mkw1
_cod_depositor_comments
;
The following automatic conversions were performed:

'_symmetry_cell_setting' value 'Monoclinic' changed to 'monoclinic'
according to /home/saulius/struct/CIF-dictionaries/cif_core.dic
dictionary named 'cif_core.dic' version 2.4.1 from
2010-06-29.

'_exptl_absorpt_correction_type' value 'Multi-Scan'
changed to 'multi-scan' according to
/home/saulius/struct/CIF-dictionaries/cif_core.dic dictionary named
'cif_core.dic' version 2.4.1 from 2010-06-29.

Automatic conversion script
Id: cif_fix_values 1715 2011-07-08 13:25:40Z adriana 
;
_cod_original_cell_volume 4805.23(5)
_cod_original_sg_symbol_H-M P21/n
_cod_database_code 4076113

loop_
_symmetry_equiv_pos_as_xyz
'x, y, z'
'-x+1/2, y+1/2, -z+1/2'
'-x, -y, -z'
'x-1/2, -y-1/2, z-1/2'

loop_
_atom_site_label
_atom_site_type_symbol
_atom_site_fract_x
_atom_site_fract_y
_atom_site_fract_z
_atom_site_U_iso_or_equiv
_atom_site_adp_type
_atom_site_occupancy
_atom_site_symmetry_multiplicity
_atom_site_calc_flag
_atom_site_refinement_flags
_atom_site_disorder_assembly
_atom_site_disorder_group
Ru1 Ru 0.827257(10) 0.197122(6) 0.115539(7) 0.01684(4) Uani 1 1 d D . .
Cl1 Cl 0.92032(4) 0.19399(2) 0.25482(2) 0.02934(10) Uani 1 1 d . . .
Cl2 Cl 0.52737(19) 0.45473(15) -0.13544(18) 0.0515(6) Uani 0.40 1 d P A 1
Cl3 Cl 0.41702(7) 0.41627(3) -0.01619(4) 0.06231(18) Uani 1 1 d . . .
P1 P 1.00774(4) 0.19296(2) 0.10115(3) 0.02227(10) Uani 1 1 d . . .
P2 P 0.65940(3) 0.21884(2) 0.14429(2) 0.01738(9) Uani 1 1 d . . .
O1 O 0.81074(12) 0.05922(7) 0.11484(8) 0.0358(3) Uani 1 1 d . . .
N1 N 0.68224(12) 0.18531(7) -0.05646(8) 0.0219(3) Uani 1 1 d . . .
N2 N 0.75331(12) 0.27521(7) -0.03280(8) 0.0220(3) Uani 1 1 d . . .
C1 C 0.81263(14) 0.11046(9) 0.11101(10) 0.0256(4) Uani 1 1 d . . .
C2 C 0.75126(13) 0.21984(8) 0.00163(9) 0.0187(3) Uani 1 1 d . . .
C3 C 0.64282(17) 0.21868(9) -0.12324(10) 0.0312(4) Uani 1 1 d . . .
H2 H 0.5939 0.2045 -0.1708 0.037 Uiso 1 1 calc R . .
C4 C 0.68629(16) 0.27453(9) -0.10845(11) 0.0306(4) Uani 1 1 d . . .
H3 H 0.6736 0.3075 -0.1433 0.037 Uiso 1 1 calc R . .
C5 C 0.4113(8) 0.4266(6) -0.1166(5) 0.069(3) Uani 0.40 1 d P A 1
H5A H 0.3933 0.3867 -0.1422 0.083 Uiso 0.40 1 calc PR A 1
H5B H 0.3469 0.4539 -0.1410 0.083 Uiso 0.40 1 calc PR A 1
C11 C 0.65013(15) 0.12143(8) -0.05295(10) 0.0232(4) Uani 1 1 d . . .
H11 H 0.6551 0.1123 0.0010 0.028 Uiso 1 1 calc R . .
C12 C 0.73195(16) 0.07925(10) -0.07474(13) 0.0356(5) Uani 1 1 d . . .
H12A H 0.8097 0.0865 -0.0403 0.043 Uiso 1 1 calc R . .
H12B H 0.7306 0.0884 -0.1275 0.043 Uiso 1 1 calc R . .
C13 C 0.7008(2) 0.01269(11) -0.06947(17) 0.0543(7) Uani 1 1 d . . .
H13A H 0.7131 0.0020 -0.0154 0.065 Uiso 1 1 calc R . .
H13B H 0.7507 -0.0133 -0.0887 0.065 Uiso 1 1 calc R . .
C14 C 0.5773(2) 0.00047(11) -0.11585(17) 0.0591(8) Uani 1 1 d . . .
H14A H 0.5673 0.0056 -0.1708 0.071 Uiso 1 1 calc R . .
H14B H 0.5577 -0.0420 -0.1076 0.071 Uiso 1 1 calc R . .
C15 C 0.49839(18) 0.04344(10) -0.09288(14) 0.0419(5) Uani 1 1 d . . .
H15A H 0.5041 0.0362 -0.0389 0.050 Uiso 1 1 calc R . .
H15B H 0.4193 0.0354 -0.1246 0.050 Uiso 1 1 calc R . .
C16 C 0.52845(15) 0.10924(8) -0.10292(11) 0.0269(4) Uani 1 1 d . . .
H16A H 0.4761 0.1367 -0.0881 0.032 Uiso 1 1 calc R . .
H16B H 0.5209 0.1170 -0.1571 0.032 Uiso 1 1 calc R . .
C21 C 0.81093(15) 0.33186(8) 0.00214(10) 0.0242(4) Uani 1 1 d . . .
H21 H 0.8739 0.3208 0.0492 0.029 Uiso 1 1 calc R . .
C22 C 0.86169(19) 0.36519(10) -0.05183(14) 0.0387(5) Uani 1 1 d . . .
H22A H 0.9179 0.3387 -0.0640 0.046 Uiso 1 1 calc R . .
H22B H 0.8012 0.3745 -0.1001 0.046 Uiso 1 1 calc R . .
C23 C 0.9188(2) 0.42402(11) -0.01607(15) 0.0462(6) Uani 1 1 d . . .
H23A H 0.9829 0.4146 0.0302 0.055 Uiso 1 1 calc R . .
H23B H 0.9491 0.4454 -0.0526 0.055 Uiso 1 1 calc R . .
C24 C 0.8355(2) 0.46477(11) 0.00500(19) 0.0584(7) Uani 1 1 d . . .
H24A H 0.7733 0.4761 -0.0416 0.070 Uiso 1 1 calc R . .
H24B H 0.8740 0.5025 0.0289 0.070 Uiso 1 1 calc R . .
C25 C 0.7871(3) 0.43190(12) 0.06054(19) 0.0629(8) Uani 1 1 d . . .
H25A H 0.7316 0.4585 0.0734 0.075 Uiso 1 1 calc R . .
H25B H 0.8488 0.4227 0.1082 0.075 Uiso 1 1 calc R . .
C26 C 0.72933(18) 0.37281(9) 0.02516(14) 0.0366(5) Uani 1 1 d . . .
H26A H 0.7006 0.3514 0.0624 0.044 Uiso 1 1 calc R . .
H26B H 0.6639 0.3823 -0.0203 0.044 Uiso 1 1 calc R . .
C30 C 1.08274(14) 0.26586(9) 0.10732(11) 0.0280(4) Uani 1 1 d . . .
C31 C 1.07828(17) 0.30598(10) 0.16489(12) 0.0362(5) Uani 1 1 d . . .
H31 H 1.0325 0.2966 0.1960 0.043 Uiso 1 1 calc R . .
C32 C 1.1404(2) 0.35958(12) 0.17694(14) 0.0484(6) Uani 1 1 d . . .
H32 H 1.1379 0.3864 0.2167 0.058 Uiso 1 1 calc R . .
C33 C 1.2061(2) 0.37401(12) 0.13120(15) 0.0507(6) Uani 1 1 d . . .
H33 H 1.2482 0.4108 0.1394 0.061 Uiso 1 1 calc R . .
C34 C 1.21036(18) 0.33510(12) 0.07403(14) 0.0455(6) Uani 1 1 d . . .
H34 H 1.2551 0.3452 0.0426 0.055 Uiso 1 1 calc R . .
C35 C 1.14923(16) 0.28081(11) 0.06184(12) 0.0350(5) Uani 1 1 d . . .
H35 H 1.1530 0.2540 0.0224 0.042 Uiso 1 1 calc R . .
C36 C 1.01038(14) 0.15964(9) 0.01053(11) 0.0276(4) Uani 1 1 d . . .
C37 C 0.96447(17) 0.19134(11) -0.05774(11) 0.0345(5) Uani 1 1 d . . .
H37 H 0.9389 0.2319 -0.0567 0.041 Uiso 1 1 calc R . .
C38 C 0.9558(2) 0.16414(13) -0.12729(13) 0.0476(6) Uani 1 1 d . . .
H38 H 0.9252 0.1862 -0.1734 0.057 Uiso 1 1 calc R . .
C39 C 0.9918(2) 0.10490(14) -0.12922(14) 0.0535(7) Uani 1 1 d . . .
H39 H 0.9851 0.0862 -0.1768 0.064 Uiso 1 1 calc R . .
C40 C 1.03734(19) 0.07283(13) -0.06244(14) 0.0481(6) Uani 1 1 d . . .
H40 H 1.0622 0.0322 -0.0640 0.058 Uiso 1 1 calc R . .
C41 C 1.04671(16) 0.10007(10) 0.00716(12) 0.0354(5) Uani 1 1 d . . .
H41 H 1.0783 0.0778 0.0531 0.042 Uiso 1 1 calc R . .
C42 C 1.11841(15) 0.14699(10) 0.16935(10) 0.0288(4) Uani 1 1 d . . .
C43 C 1.23296(16) 0.15980(12) 0.18334(12) 0.0397(5) Uani 1 1 d . . .
H43 H 1.2545 0.1953 0.1621 0.048 Uiso 1 1 calc R . .
C44 C 1.31579(18) 0.12122(14) 0.22808(13) 0.0488(6) Uani 1 1 d . . .
H44 H 1.3934 0.1308 0.2376 0.059 Uiso 1 1 calc R . .
C45 C 1.28681(19) 0.06972(13) 0.25851(13) 0.0480(6) Uani 1 1 d . . .
H45 H 1.3439 0.0429 0.2877 0.058 Uiso 1 1 calc R . .
C46 C 1.1742(2) 0.05678(12) 0.24669(15) 0.0516(6) Uani 1 1 d . . .
H46 H 1.1537 0.0213 0.2685 0.062 Uiso 1 1 calc R . .
C47 C 1.09042(18) 0.09567(11) 0.20286(13) 0.0429(5) Uani 1 1 d . . .
H47 H 1.0131 0.0868 0.1959 0.051 Uiso 1 1 calc R . .
C48 C 0.64035(14) 0.17393(9) 0.22358(10) 0.0242(4) Uani 1 1 d . . .
C49 C 0.64638(16) 0.11075(10) 0.22165(12) 0.0327(4) Uani 1 1 d . . .
H49 H 0.6590 0.0912 0.1792 0.039 Uiso 1 1 calc R . .
C50 C 0.63411(17) 0.07604(12) 0.28156(14) 0.0447(6) Uani 1 1 d . . .
H50 H 0.6371 0.0330 0.2794 0.054 Uiso 1 1 calc R . .
C51 C 0.61755(18) 0.10407(14) 0.34422(13) 0.0511(7) Uani 1 1 d . . .
H51 H 0.6102 0.0804 0.3854 0.061 Uiso 1 1 calc R . .
C52 C 0.6119(2) 0.16591(14) 0.34673(13) 0.0490(6) Uani 1 1 d . . .
H52 H 0.6004 0.1851 0.3898 0.059 Uiso 1 1 calc R . .
C53 C 0.62275(17) 0.20117(11) 0.28694(11) 0.0357(5) Uani 1 1 d . . .
H53 H 0.6181 0.2442 0.2893 0.043 Uiso 1 1 calc R . .
C54 C 0.52175(13) 0.21033(8) 0.06935(10) 0.0190(3) Uani 1 1 d . . .
C55 C 0.44000(14) 0.16873(8) 0.07486(10) 0.0239(4) Uani 1 1 d . . .
H55 H 0.4547 0.1438 0.1189 0.029 Uiso 1 1 calc R . .
C56 C 0.33730(15) 0.16329(9) 0.01664(11) 0.0282(4) Uani 1 1 d . . .
H56 H 0.2831 0.1343 0.0209 0.034 Uiso 1 1 calc R . .
C57 C 0.31374(15) 0.19966(9) -0.04718(11) 0.0270(4) Uani 1 1 d . . .
H57 H 0.2435 0.1959 -0.0867 0.032 Uiso 1 1 calc R . .
C58 C 0.39325(15) 0.24192(9) -0.05339(10) 0.0259(4) Uani 1 1 d . . .
H58 H 0.3771 0.2674 -0.0970 0.031 Uiso 1 1 calc R . .
C59 C 0.49654(14) 0.24686(8) 0.00425(10) 0.0223(3) Uani 1 1 d . . .
H59 H 0.5508 0.2755 -0.0007 0.027 Uiso 1 1 calc R . .
C60 C 0.64901(14) 0.29655(8) 0.17800(10) 0.0213(3) Uani 1 1 d . . .
C61 C 0.54700(15) 0.32774(9) 0.16087(11) 0.0297(4) Uani 1 1 d . . .
H61 H 0.4792 0.3089 0.1304 0.036 Uiso 1 1 calc R . .
C62 C 0.54349(18) 0.38628(11) 0.18798(13) 0.0412(5) Uani 1 1 d . . .
H62 H 0.4736 0.4076 0.1749 0.049 Uiso 1 1 calc R . .
C63 C 0.64076(18) 0.41373(10) 0.23384(13) 0.0409(5) Uani 1 1 d . . .
H63 H 0.6381 0.4537 0.2524 0.049 Uiso 1 1 calc R . .
C64 C 0.74219(17) 0.38242(10) 0.25247(13) 0.0383(5) Uani 1 1 d . . .
H64 H 0.8091 0.4008 0.2849 0.046 Uiso 1 1 calc R . .
C65 C 0.74708(16) 0.32466(9) 0.22435(11) 0.0296(4) Uani 1 1 d . . .
H65 H 0.8175 0.3040 0.2366 0.036 Uiso 1 1 calc R . .
H1 H 0.8464(18) 0.2692(7) 0.1259(12) 0.036(6) Uiso 1 1 d D . .
Cl2A Cl 0.4708(3) 0.45990(11) -0.14091(16) 0.1075(10) Uani 0.60 1 d P A 2
C5A C 0.4246(4) 0.39728(19) -0.1025(3) 0.0324(9) Uani 0.60 1 d P A 2
H5C H 0.3492 0.3844 -0.1362 0.039 Uiso 0.60 1 calc PR A 2
H5D H 0.4779 0.3630 -0.0978 0.039 Uiso 0.60 1 calc PR A 2

loop_
_atom_site_aniso_label
_atom_site_aniso_U_11
_atom_site_aniso_U_22
_atom_site_aniso_U_33
_atom_site_aniso_U_23
_atom_site_aniso_U_13
_atom_site_aniso_U_12
Ru1 0.01260(6) 0.02362(7) 0.01351(7) -0.00014(5) 0.00300(5) -0.00035(5)
Cl1 0.0221(2) 0.0440(3) 0.0194(2) 0.00130(19) 0.00287(16) 0.00066(18)
Cl2 0.0636(12) 0.0453(10) 0.0495(11) 0.0098(8) 0.0234(10) 0.0038(10)
Cl3 0.0726(5) 0.0632(4) 0.0537(4) -0.0088(3) 0.0236(3) -0.0081(3)
P1 0.01426(19) 0.0345(3) 0.0178(2) 0.00005(19) 0.00475(16) 0.00128(17)
P2 0.01323(18) 0.0232(2) 0.0153(2) 0.00017(16) 0.00378(15) -0.00186(15)
O1 0.0373(8) 0.0289(8) 0.0351(8) -0.0007(6) 0.0027(6) 0.0032(6)
N1 0.0238(7) 0.0244(8) 0.0152(7) 0.0001(6) 0.0029(6) -0.0015(6)
N2 0.0213(7) 0.0258(8) 0.0171(7) 0.0021(6) 0.0035(6) -0.0030(6)
C1 0.0202(8) 0.0358(11) 0.0186(8) 0.0017(8) 0.0029(7) 0.0035(7)
C2 0.0153(7) 0.0255(8) 0.0154(8) 0.0008(7) 0.0051(6) 0.0008(6)
C3 0.0367(10) 0.0347(10) 0.0159(9) 0.0017(8) -0.0009(8) -0.0043(8)
C4 0.0343(10) 0.0328(10) 0.0195(9) 0.0070(8) 0.0009(8) -0.0040(8)
C5 0.049(5) 0.110(9) 0.047(5) -0.001(6) 0.013(4) -0.003(6)
C11 0.0229(8) 0.0215(9) 0.0203(8) -0.0015(7) -0.0001(7) -0.0009(7)
C12 0.0254(9) 0.0366(11) 0.0379(11) -0.0120(9) 0.0000(8) 0.0061(8)
C13 0.0418(13) 0.0332(12) 0.0671(17) -0.0165(12) -0.0124(12) 0.0131(10)
C14 0.0512(14) 0.0233(11) 0.0748(19) -0.0125(11) -0.0200(13) 0.0035(10)
C15 0.0338(11) 0.0298(11) 0.0474(13) 0.0061(10) -0.0083(10) -0.0081(9)
C16 0.0216(8) 0.0245(9) 0.0290(10) -0.0010(8) 0.0002(7) -0.0005(7)
C21 0.0216(8) 0.0240(9) 0.0248(9) 0.0026(7) 0.0044(7) -0.0059(7)
C22 0.0402(11) 0.0356(11) 0.0491(13) 0.0010(10) 0.0268(10) -0.0089(9)
C23 0.0381(12) 0.0437(13) 0.0614(16) 0.0012(11) 0.0224(11) -0.0181(10)
C24 0.0655(17) 0.0295(12) 0.092(2) -0.0115(13) 0.0411(16) -0.0207(11)
C25 0.081(2) 0.0405(14) 0.089(2) -0.0277(14) 0.0570(18) -0.0245(13)
C26 0.0366(11) 0.0288(10) 0.0519(13) -0.0053(9) 0.0248(10) -0.0086(8)
C30 0.0150(8) 0.0429(11) 0.0243(9) 0.0016(8) 0.0036(7) -0.0035(7)
C31 0.0263(10) 0.0527(13) 0.0291(10) -0.0076(9) 0.0081(8) -0.0128(9)
C32 0.0401(12) 0.0585(16) 0.0436(13) -0.0154(12) 0.0088(10) -0.0223(11)
C33 0.0340(12) 0.0589(16) 0.0543(15) -0.0024(12) 0.0070(11) -0.0236(11)
C34 0.0275(10) 0.0619(16) 0.0494(14) 0.0090(12) 0.0154(10) -0.0115(10)
C35 0.0217(9) 0.0510(13) 0.0350(11) 0.0027(10) 0.0128(8) -0.0017(8)
C36 0.0161(8) 0.0440(11) 0.0244(9) -0.0043(8) 0.0088(7) 0.0000(7)
C37 0.0293(10) 0.0521(13) 0.0247(10) -0.0013(9) 0.0121(8) 0.0005(9)
C38 0.0425(13) 0.0786(19) 0.0243(11) -0.0024(11) 0.0143(9) -0.0022(12)
C39 0.0464(14) 0.082(2) 0.0371(13) -0.0238(13) 0.0205(11) -0.0020(13)
C40 0.0339(11) 0.0620(16) 0.0493(14) -0.0217(12) 0.0144(10) 0.0061(11)
C41 0.0207(9) 0.0494(13) 0.0351(11) -0.0072(9) 0.0075(8) 0.0053(8)
C42 0.0190(8) 0.0455(12) 0.0203(9) -0.0002(8) 0.0038(7) 0.0080(8)
C43 0.0212(9) 0.0688(16) 0.0273(10) 0.0077(10) 0.0048(8) 0.0053(9)
C44 0.0209(10) 0.090(2) 0.0317(12) 0.0095(12) 0.0033(9) 0.0152(11)
C45 0.0334(11) 0.0765(18) 0.0294(11) 0.0049(11) 0.0035(9) 0.0274(11)
C46 0.0420(13) 0.0546(15) 0.0507(15) 0.0170(12) 0.0040(11) 0.0148(11)
C47 0.0253(10) 0.0525(14) 0.0456(13) 0.0118(11) 0.0036(9) 0.0081(9)
C48 0.0149(7) 0.0369(10) 0.0190(8) 0.0062(7) 0.0026(6) -0.0047(7)
C49 0.0237(9) 0.0385(11) 0.0357(11) 0.0125(9) 0.0089(8) -0.0008(8)
C50 0.0275(10) 0.0505(14) 0.0518(14) 0.0282(12) 0.0065(10) -0.0029(9)
C51 0.0294(11) 0.087(2) 0.0326(12) 0.0314(13) 0.0039(9) -0.0138(12)
C52 0.0419(13) 0.083(2) 0.0230(10) 0.0062(11) 0.0119(9) -0.0180(12)
C53 0.0324(10) 0.0537(13) 0.0217(9) 0.0003(9) 0.0098(8) -0.0107(9)
C54 0.0141(7) 0.0223(8) 0.0198(8) -0.0022(6) 0.0042(6) -0.0008(6)
C55 0.0190(8) 0.0272(9) 0.0250(9) 0.0018(7) 0.0061(7) -0.0027(7)
C56 0.0177(8) 0.0327(10) 0.0327(10) -0.0030(8) 0.0061(7) -0.0062(7)
C57 0.0158(8) 0.0345(10) 0.0264(9) -0.0058(8) 0.0006(7) 0.0014(7)
C58 0.0225(8) 0.0312(10) 0.0211(9) 0.0019(7) 0.0026(7) 0.0048(7)
C59 0.0172(8) 0.0255(9) 0.0236(9) 0.0007(7) 0.0054(7) -0.0017(6)
C60 0.0195(8) 0.0268(9) 0.0186(8) -0.0030(7) 0.0074(6) -0.0017(7)
C61 0.0209(9) 0.0364(11) 0.0298(10) -0.0094(8) 0.0051(7) 0.0009(8)
C62 0.0291(10) 0.0443(13) 0.0449(13) -0.0151(10) 0.0040(9) 0.0112(9)
C63 0.0382(11) 0.0361(12) 0.0446(13) -0.0191(10) 0.0075(10) 0.0030(9)
C64 0.0275(10) 0.0394(12) 0.0423(12) -0.0186(10) 0.0027(9) -0.0042(8)
C65 0.0210(9) 0.0350(10) 0.0305(10) -0.0093(8) 0.0046(8) -0.0003(8)
Cl2A 0.212(3) 0.0540(11) 0.0878(16) -0.0007(10) 0.092(2) -0.0336(18)
C5A 0.035(2) 0.027(2) 0.031(2) 0.0011(17) 0.0043(16) 0.0005(17)

loop_
_atom_type_symbol
_atom_type_description
_atom_type_scat_dispersion_real
_atom_type_scat_dispersion_imag
_atom_type_scat_source
C C 0.0033 0.0016 'International Tables Vol C Tables 4.2.6.8 and 6.1.1.4'
H H 0.0000 0.0000 'International Tables Vol C Tables 4.2.6.8 and 6.1.1.4'
Cl Cl 0.1484 0.1585 'International Tables Vol C Tables 4.2.6.8 and 6.1.1.4'
N N 0.0061 0.0033 'International Tables Vol C Tables 4.2.6.8 and 6.1.1.4'
O O 0.0106 0.0060 'International Tables Vol C Tables 4.2.6.8 and 6.1.1.4'
P P 0.1023 0.0942 'International Tables Vol C Tables 4.2.6.8 and 6.1.1.4'
Ru Ru -1.2594 0.8363 'International Tables Vol C Tables 4.2.6.8 and 6.1.1.4'

loop_
_geom_angle_atom_site_label_1
_geom_angle_atom_site_label_2
_geom_angle_atom_site_label_3
_geom_angle
H1 Ru1 C1 175.5(8)
H1 Ru1 C2 83.5(8)
C1 Ru1 C2 100.89(7)
H1 Ru1 P1 86.6(8)
C1 Ru1 P1 92.15(5)
C2 Ru1 P1 92.36(4)
H1 Ru1 P2 83.2(8)
C1 Ru1 P2 97.62(5)
C2 Ru1 P2 91.51(5)
P1 Ru1 P2 168.618(17)
H1 Ru1 Cl1 84.3(8)
C1 Ru1 Cl1 91.41(5)
C2 Ru1 Cl1 167.67(5)
P1 Ru1 Cl1 88.020(16)
P2 Ru1 Cl1 85.930(15)
C5A Cl3 C5 22.1(4)
C36 P1 C30 104.46(9)
C36 P1 C42 100.29(9)
C30 P1 C42 100.40(9)
C36 P1 Ru1 114.32(6)
C30 P1 Ru1 116.36(6)
C42 P1 Ru1 118.62(6)
C60 P2 C54 101.59(8)
C60 P2 C48 100.93(8)
C54 P2 C48 102.72(8)
C60 P2 Ru1 115.23(6)
C54 P2 Ru1 119.34(6)
C48 P2 Ru1 114.51(6)
C2 N1 C3 111.14(15)
C2 N1 C11 127.40(14)
C3 N1 C11 121.46(15)
C2 N2 C4 111.31(15)
C2 N2 C21 128.33(14)
C4 N2 C21 120.28(15)
O1 C1 Ru1 173.77(16)
N1 C2 N2 103.12(14)
N1 C2 Ru1 129.11(12)
N2 C2 Ru1 127.67(12)
C4 C3 N1 107.39(16)
C3 C4 N2 107.03(17)
Cl2 C5 Cl3 118.9(5)
N1 C11 C12 110.96(16)
N1 C11 C16 111.90(14)
C12 C11 C16 110.58(15)
C11 C12 C13 111.31(19)
C12 C13 C14 111.34(19)
C15 C14 C13 111.04(19)
C14 C15 C16 110.7(2)
C15 C16 C11 109.17(15)
N2 C21 C26 110.33(14)
N2 C21 C22 111.32(16)
C26 C21 C22 110.46(16)
C23 C22 C21 110.98(19)
C24 C23 C22 110.60(18)
C23 C24 C25 109.9(2)
C24 C25 C26 110.4(2)
C21 C26 C25 111.05(18)
C35 C30 C31 118.94(19)
C35 C30 P1 123.70(16)
C31 C30 P1 117.18(15)
C32 C31 C30 120.3(2)
C33 C32 C31 120.2(2)
C34 C33 C32 119.9(2)
C33 C34 C35 120.4(2)
C30 C35 C34 120.2(2)
C41 C36 C37 118.41(18)
C41 C36 P1 121.01(15)
C37 C36 P1 120.23(16)
C38 C37 C36 120.6(2)
C39 C38 C37 119.9(2)
C40 C39 C38 120.3(2)
C39 C40 C41 119.8(2)
C40 C41 C36 120.9(2)
C47 C42 C43 117.95(19)
C47 C42 P1 120.86(15)
C43 C42 P1 120.95(17)
C44 C43 C42 120.7(2)
C45 C44 C43 120.7(2)
C44 C45 C46 119.6(2)
C45 C46 C47 120.2(2)
C42 C47 C46 120.8(2)
C53 C48 C49 118.37(18)
C53 C48 P2 122.04(16)
C49 C48 P2 119.57(15)
C50 C49 C48 120.5(2)
C51 C50 C49 120.2(2)
C52 C51 C50 119.8(2)
C51 C52 C53 120.7(2)
C52 C53 C48 120.5(2)
C55 C54 C59 117.97(15)
C55 C54 P2 122.60(13)
C59 C54 P2 119.44(12)
C56 C55 C54 120.86(17)
C57 C56 C55 120.44(17)
C56 C57 C58 119.66(16)
C57 C58 C59 119.98(17)
C58 C59 C54 121.07(16)
C61 C60 C65 118.72(17)
C61 C60 P2 122.65(14)
C65 C60 P2 118.60(14)
C62 C61 C60 120.47(18)
C63 C62 C61 120.45(19)
C62 C63 C64 119.4(2)
C65 C64 C63 120.65(19)
C64 C65 C60 120.31(18)
Cl3 C5A Cl2A 108.4(3)

loop_
_geom_bond_atom_site_label_1
_geom_bond_atom_site_label_2
_geom_bond_distance
Ru1 H1 1.607(15)
Ru1 C1 1.916(2)
Ru1 C2 2.0777(16)
Ru1 P1 2.3466(4)
Ru1 P2 2.3622(4)
Ru1 Cl1 2.4669(4)
Cl2 C5 1.706(10)
Cl3 C5A 1.680(5)
Cl3 C5 1.847(10)
P1 C36 1.8373(19)
P1 C30 1.842(2)
P1 C42 1.8481(19)
P2 C60 1.8389(18)
P2 C54 1.8419(16)
P2 C48 1.8434(18)
O1 C1 1.131(2)
N1 C2 1.373(2)
N1 C3 1.386(2)
N1 C11 1.469(2)
N2 C2 1.379(2)
N2 C4 1.383(2)
N2 C21 1.481(2)
C3 C4 1.336(3)
C11 C12 1.523(3)
C11 C16 1.529(2)
C12 C13 1.527(3)
C13 C14 1.530(3)
C14 C15 1.517(4)
C15 C16 1.522(3)
C21 C26 1.516(3)
C21 C22 1.526(3)
C22 C23 1.524(3)
C23 C24 1.512(4)
C24 C25 1.526(4)
C25 C26 1.530(3)
C30 C35 1.392(3)
C30 C31 1.397(3)
C31 C32 1.390(3)
C32 C33 1.386(3)
C33 C34 1.374(4)
C34 C35 1.397(3)
C36 C41 1.395(3)
C36 C37 1.396(3)
C37 C38 1.390(3)
C38 C39 1.383(4)
C39 C40 1.379(4)
C40 C41 1.390(3)
C42 C47 1.385(3)
C42 C43 1.396(3)
C43 C44 1.389(3)
C44 C45 1.364(4)
C45 C46 1.379(4)
C46 C47 1.395(3)
C48 C53 1.393(3)
C48 C49 1.394(3)
C49 C50 1.392(3)
C50 C51 1.383(4)
C51 C52 1.365(4)
C52 C53 1.391(3)
C54 C55 1.397(2)
C54 C59 1.397(2)
C55 C56 1.392(2)
C56 C57 1.378(3)
C57 C58 1.389(3)
C58 C59 1.391(2)
C60 C61 1.390(2)
C60 C65 1.396(2)
C61 C62 1.388(3)
C62 C63 1.379(3)
C63 C64 1.384(3)
C64 C65 1.382(3)
Cl2A C5A 1.730(5)
